data_1552620
loop_
_publ_author_name
'Niu, Siwen'
'Xia, Jin-Mei'
'Li, Zengpeng'
'Yang, Long-He'
'Yi, Zhi-Wei'
'Xie, Chun-Lan'
'Peng, Guizhen'
'Luo, Zhu-Hua'
'Shao, Zongze'
'Yang, Xian-Wen'

_publ_section_title
;
 Aphidicolin Chemistry of the Deep-Sea-Derived Fungus <i>Botryotinia
 fuckeliana</i> MCCC 3A00494.
;
_journal_issue 8
_journal_name_full 'Journal of natural products'
_journal_page_first 2307
_journal_page_last 2331
_journal_paper_doi 10.1021/acs.jnatprod.9b00705
_journal_volume 82
_journal_year 2019
_chemical_formula_moiety 'C20 H30 O4, 2(H2 O)'
_chemical_formula_sum 'C20 H32 O5'
_chemical_formula_weight 352.46
_space_group_crystal_system monoclinic
_space_group_IT_number 4
_space_group_name_Hall 'P 2yb'
_space_group_name_H-M_alt 'P 1 21 1'
_symmetry_Int_Tables_number 4
_symmetry_space_group_name_Hall 'P 2yb'
_symmetry_space_group_name_H-M 'P 1 21 1'
_cell_angle_alpha 90
_cell_angle_beta 100.342(2)
_cell_angle_gamma 90
_cell_formula_units_Z 2
_cell_length_a 11.1676(3)
_cell_length_b 6.78712(14)
_cell_length_c 11.9803(3)
_cell_measurement_reflns_used 6998
_cell_measurement_temperature 173(1)
_cell_measurement_theta_max 62.4650
_cell_measurement_theta_min 4.0260
_cell_volume 893.30(4)
_diffrn_ambient_temperature 173(1)
_diffrn_measured_fraction_theta_full 0.9883
_diffrn_measured_fraction_theta_max 0.9883
_diffrn_measurement_device 'four-circle diffractometer'
_diffrn_measurement_device_type 'Xcalibur, Sapphire3, Gemini ultra'
_diffrn_radiation_type 'Cu K\a'
_diffrn_radiation_wavelength 1.54184
_diffrn_reflns_av_R_equivalents 0.0399
_diffrn_reflns_av_unetI/netI 0.0319
_diffrn_reflns_limit_h_max 12
_diffrn_reflns_limit_h_min -12
_diffrn_reflns_limit_k_max 7
_diffrn_reflns_limit_k_min -7
_diffrn_reflns_limit_l_max 13
_diffrn_reflns_limit_l_min -13
_diffrn_reflns_number 10303
_diffrn_reflns_theta_full 62.3564
_diffrn_reflns_theta_max 62.36
_diffrn_reflns_theta_min 3.75
_exptl_absorpt_coefficient_mu 0.748
_exptl_crystal_density_diffrn 1.3103
_exptl_crystal_description block
_exptl_crystal_F_000 385.2517
_refine_diff_density_max 0.1382
_refine_diff_density_min -0.1327
_refine_diff_density_rms 0.0320
_refine_ls_abs_structure_details 'Flack, H. D. (1983). Acta Cryst. A39, 876-881.'
_refine_ls_abs_structure_Flack 0.00(13)
_refine_ls_d_res_high 0.8703
_refine_ls_d_res_low 11.7857
_refine_ls_extinction_expression Fc^*^=kFc[1+0.001xFc^2^\l^3^/sin(2\q)]^-1/4^
_refine_ls_goodness_of_fit_ref 1.0768
_refine_ls_matrix_type full
_refine_ls_number_constraints 51
_refine_ls_number_parameters 235
_refine_ls_number_reflns 2783
_refine_ls_number_restraints 1
_refine_ls_restrained_S_all 1.0768
_refine_ls_R_factor_all 0.0289
_refine_ls_R_factor_gt 0.0285
_refine_ls_shift/su_max 0.0004
_refine_ls_shift/su_mean 0.0001
_refine_ls_structure_factor_coef Fsqd
_refine_ls_weighting_details 'w=1/[\s^2^(Fo^2^)+(0.0363P)^2^+0.1473P] where P=(Fo^2^+2Fc^2^)/3'
_refine_ls_weighting_scheme calc
_refine_ls_wR_factor_gt 0.0725
_refine_ls_wR_factor_ref 0.0729
_reflns_Friedel_coverage 0.983
_reflns_limit_h_max 12
_reflns_limit_h_min -12
_reflns_limit_k_max 7
_reflns_limit_k_min -7
_reflns_limit_l_max 13
_reflns_limit_l_min -13
_reflns_number_gt 2750
_reflns_number_total 2783
_reflns_threshold_expression I>=2u(I)
_cod_data_source_file np9b00705_si_009.cif
_cod_data_source_block exp_16884
_cod_original_sg_symbol_Hall ' P 2yb'
_cod_database_code 1552620

loop_
_space_group_symop_id
_space_group_symop_operation_xyz
1 x,y,z
2 -x,y+1/2,-z

loop_
_atom_site_label
_atom_site_type_symbol
_atom_site_fract_x
_atom_site_fract_y
_atom_site_fract_z
_atom_site_U_iso_or_equiv
_atom_site_adp_type
_atom_site_occupancy
H00a H 0.70544(14) 0.6576(2) 0.93602(13) 0.0273(4) Uiso 1.000000
H00b H 0.72308(14) 0.7989(2) 0.83672(13) 0.0273(4) Uiso 1.000000
H00c H 0.51813(13) 0.6686(2) 0.82474(12) 0.0236(4) Uiso 1.000000
H00d H 0.57140(13) 0.6532(2) 0.71261(12) 0.0236(4) Uiso 1.000000
H00e H 0.36532(14) 0.3750(2) 0.50179(13) 0.0309(4) Uiso 1.000000
H00f H 0.35057(14) 0.1690(2) 0.55679(13) 0.0309(4) Uiso 1.000000
H00g H 0.07000(14) 0.5575(2) 0.55501(13) 0.0323(5) Uiso 1.000000
H00h H 0.16654(14) 0.4716(2) 0.48765(13) 0.0323(5) Uiso 1.000000
H00i H 0.55959(15) 0.2200(2) 0.52344(13) 0.0314(4) Uiso 1.000000
H00j H 0.65746(14) 0.3523(2) 0.95409(13) 0.0275(4) Uiso 1.000000
H00k H 0.63756(14) 0.1450(2) 0.89313(13) 0.0275(4) Uiso 1.000000
H00l H 0.39960(13) 0.5442(3) 0.89518(12) 0.0267(4) Uiso 1.000000
H00m H 0.41094(13) 0.3386(3) 0.95567(12) 0.0267(4) Uiso 1.000000
H00n H 0.21068(14) 0.2604(3) 0.87268(13) 0.0292(4) Uiso 1.000000
H00o H 0.21137(14) 0.4588(3) 0.94009(13) 0.0292(4) Uiso 1.000000
H00p H 0.08634(14) 0.4868(2) 0.76249(13) 0.0278(4) Uiso 1.000000
H00q H 0.37721(13) 0.5348(2) 0.66769(12) 0.0234(4) Uiso 1.000000
H00r H 0.83857(14) 0.2326(2) 0.87583(13) 0.0281(4) Uiso 1.000000
H00s H 0.4480(10) 0.0311(3) 0.7350(6) 0.0421(6) Uiso 1.000000
H00t H 0.4534(9) 0.0477(3) 0.8664(4) 0.0421(6) Uiso 1.000000
H00u H 0.32759(15) 0.0549(3) 0.7837(10) 0.0421(6) Uiso 1.000000
H00v H 0.75179(14) 0.1123(2) 0.70125(14) 0.0317(4) Uiso 1.000000
H00w H 0.90212(14) 0.6160(3) 0.70051(12) 0.0306(4) Uiso 1.000000
H00x H 0.76083(14) 0.6474(3) 0.66376(12) 0.0306(4) Uiso 1.000000
H00y H 0.05434(15) 0.2374(3) 0.6214(10) 0.0457(6) Uiso 1.000000
H001 H 0.9423(10) 0.6739(11) 0.8981(12) 0.0400(4) Uiso 1.000000
H002 H 0.2114(19) 0.7539(8) 0.7205(3) 0.0459(4) Uiso 1.000000
H003 H 0.2018(17) 0.7792(15) 0.5009(5) 0.0499(4) Uiso 1.000000
Ha H 0.1640(9) 0.1489(9) 0.5727(7) 0.0457(6) Uiso 1.000000
Hb H 0.1601(9) 0.1299(8) 0.7024(4) 0.0457(6) Uiso 1.000000
C00A C 0.55825(13) 0.3761(2) 0.78751(12) 0.0188(3) Uani 1.000000
C00B C 0.15642(14) 0.5382(2) 0.55699(13) 0.0269(4) Uani 1.000000
C00C C 0.52662(15) 0.2642(2) 0.58491(13) 0.0261(4) Uani 1.000000
C00D C 0.65407(14) 0.2834(2) 0.88264(13) 0.0229(3) Uani 1.000000
C00E C 0.37435(13) 0.4074(3) 0.88701(12) 0.0223(3) Uani 1.000000
C00F C 0.23613(14) 0.3972(3) 0.87481(13) 0.0243(3) Uani 1.000000
C00G C 0.60060(14) 0.2965(2) 0.68207(13) 0.0219(3) Uani 1.000000
C00H C 0.17456(14) 0.5000(2) 0.76770(13) 0.0231(3) Uani 1.000000
C00I C 0.20912(13) 0.4101(2) 0.65932(12) 0.0213(3) Uani 1.000000
C00J C 0.35039(13) 0.3978(2) 0.67116(12) 0.0195(3) Uani 1.000000
C00K C 0.77125(14) 0.3120(2) 0.83527(13) 0.0234(3) Uani 1.000000
C00L C 0.41186(14) 0.0915(2) 0.79343(14) 0.0280(4) Uani 1.000000
C00M C 0.42235(14) 0.3172(2) 0.78559(13) 0.0204(3) Uani 1.000000
C00N C 0.73662(14) 0.2530(2) 0.71061(14) 0.0264(4) Uani 1.000000
C00O C 0.82288(14) 0.5595(3) 0.70311(12) 0.0255(4) Uani 1.000000
C00P C 0.14040(14) 0.2130(3) 0.63683(14) 0.0305(4) Uani 1.000000
C006 C 0.80643(13) 0.5315(2) 0.82789(12) 0.0217(3) Uani 1.000000
C007 C 0.70606(14) 0.6638(2) 0.85524(13) 0.0227(3) Uani 1.000000
C008 C 0.58008(13) 0.6053(2) 0.78992(12) 0.0197(3) Uani 1.000000
C009 C 0.39106(14) 0.2956(2) 0.56916(13) 0.0257(4) Uani 1.000000
O001 O 0.91712(9) 0.56213(18) 0.90605(9) 0.0267(3) Uani 1.000000
O002 O 0.20520(11) 0.70609(17) 0.78205(10) 0.0306(3) Uani 1.000000
O003 O 0.21615(11) 0.72552(18) 0.56324(9) 0.0332(3) Uani 1.000000
O004 O 0.81235(10) 0.36943(19) 0.65074(9) 0.0321(3) Uani 1.000000
H H 1.0490(15) 0.967(3) 0.9373(11) 0.0537(5) Uiso 1.000000
H00z H 1.0853(10) 0.856(3) 0.8519(16) 0.0537(5) Uiso 1.000000
O005 O 1.02469(11) 0.90758(19) 0.87491(10) 0.0358(3) Uani 1.000000

loop_
_atom_site_aniso_label
_atom_site_aniso_U_11
_atom_site_aniso_U_22
_atom_site_aniso_U_33
_atom_site_aniso_U_12
_atom_site_aniso_U_13
_atom_site_aniso_U_23
C00A 0.0195(7) 0.0203(8) 0.0158(7) 0.0001(6) 0.0013(6) -0.0009(6)
C00B 0.0240(8) 0.0340(9) 0.0216(8) 0.0041(7) 0.0014(6) 0.0025(7)
C00C 0.0288(8) 0.0307(9) 0.0194(8) 0.0025(7) 0.0059(6) -0.0061(7)
C00D 0.0229(8) 0.0235(8) 0.0214(8) 0.0009(6) 0.0012(6) 0.0012(6)
C00E 0.0220(7) 0.0299(8) 0.0148(7) -0.0044(7) 0.0028(6) 0.0035(7)
C00F 0.0230(7) 0.0319(8) 0.0184(7) -0.0011(7) 0.0048(6) 0.0049(7)
C00G 0.0247(8) 0.0189(7) 0.0221(8) 0.0015(6) 0.0038(6) -0.0028(6)
C00H 0.0221(7) 0.0259(8) 0.0216(8) -0.0013(6) 0.0045(6) 0.0026(7)
C00I 0.0213(7) 0.0230(7) 0.0185(7) -0.0000(6) 0.0005(6) -0.0002(7)
C00J 0.0205(7) 0.0202(7) 0.0168(7) -0.0028(6) 0.0008(6) -0.0012(6)
C00K 0.0212(8) 0.0271(8) 0.0207(8) 0.0047(7) 0.0001(6) -0.0010(7)
C00L 0.0266(8) 0.0231(8) 0.0318(9) -0.0000(7) -0.0019(6) 0.0038(8)
C00M 0.0212(7) 0.0206(8) 0.0185(8) -0.0012(6) 0.0013(6) 0.0007(6)
C00N 0.0244(8) 0.0284(9) 0.0270(9) 0.0031(6) 0.0064(6) -0.0072(7)
C00O 0.0220(7) 0.0348(9) 0.0197(8) 0.0019(7) 0.0043(6) 0.0010(7)
C00P 0.0258(8) 0.0318(9) 0.0312(9) -0.0043(7) -0.0020(7) -0.0006(8)
C006 0.0195(7) 0.0284(9) 0.0168(7) 0.0001(6) 0.0020(6) -0.0009(6)
C007 0.0242(8) 0.0231(8) 0.0215(8) -0.0023(6) 0.0057(6) -0.0037(6)
C008 0.0207(7) 0.0199(8) 0.0192(7) 0.0023(6) 0.0056(6) 0.0003(7)
C009 0.0268(8) 0.0307(9) 0.0182(8) 0.0010(7) 0.0003(6) -0.0055(7)
O001 0.0217(5) 0.0356(6) 0.0212(5) -0.0047(5) -0.0005(4) 0.0004(5)
O002 0.0434(7) 0.0259(6) 0.0244(6) 0.0004(6) 0.0114(5) -0.0001(5)
O003 0.0461(7) 0.0311(6) 0.0226(6) 0.0031(6) 0.0064(5) 0.0090(5)
O004 0.0285(6) 0.0465(8) 0.0231(6) -0.0009(5) 0.0094(5) -0.0112(5)
O005 0.0370(6) 0.0389(7) 0.0315(7) -0.0034(6) 0.0063(5) -0.0067(6)

loop_
_atom_type_symbol
_atom_type_scat_dispersion_real
_atom_type_scat_dispersion_imag
_atom_type_scat_Cromer_Mann_a1
_atom_type_scat_Cromer_Mann_a2
_atom_type_scat_Cromer_Mann_a3
_atom_type_scat_Cromer_Mann_a4
_atom_type_scat_Cromer_Mann_b1
_atom_type_scat_Cromer_Mann_b2
_atom_type_scat_Cromer_Mann_b3
_atom_type_scat_Cromer_Mann_b4
_atom_type_scat_Cromer_Mann_c
_atom_type_scat_source
_atom_type_scat_dispersion_source
H 0.00000 0.00000 0.49300 0.32291 0.14019 0.04081 10.51090 26.12570 3.14236 57.79970 0.0030380000826 'International Tables Volume C Table 6.1.1.4 (pp. 500-502)' 'Henke, Gullikson and Davis, At. Data and Nucl. Data Tables, 1993, 54, 2'
C 0.01920 0.00962 2.31000 1.02000 1.58860 0.86500 20.84390 10.20750 0.56870 51.65120 0.215599998832 'International Tables Volume C Table 6.1.1.4 (pp. 500-502)' 'Henke, Gullikson and Davis, At. Data and Nucl. Data Tables, 1993, 54, 2'
O 0.05239 0.03377 3.04850 2.28680 1.54630 0.86700 13.27710 5.70110 0.32390 32.90890 0.250800013542 'International Tables Volume C Table 6.1.1.4 (pp. 500-502)' 'Henke, Gullikson and Davis, At. Data and Nucl. Data Tables, 1993, 54, 2'

loop_
_geom_angle_atom_site_label_1
_geom_angle_atom_site_label_2
_geom_angle_atom_site_label_3
_geom_angle
C00D C00A C008 107.65(12)
C00G C00A C00D 100.93(12)
C00G C00A C008 107.17(12)
C00M C00A C00D 116.54(12)
C00M C00A C00G 109.96(12)
C00M C00A C008 113.53(12)
H00g C00B O003 109.50(8)
H00h C00B H00g 108.1
H00h C00B O003 109.50(8)
C00I C00B H00g 109.50(8)
C00I C00B H00h 109.50(8)
C00I C00B O003 110.72(12)
H00i C00C C009 118.56(8)
C00G C00C H00i 118.56(10)
C00G C00C C009 122.88(14)
H00j C00D C00A 111.47(8)
H00k C00D H00j 109.3
H00k C00D C00A 111.47(8)
C00K C00D H00j 111.47(8)
C00K C00D H00k 111.47(8)
C00K C00D C00A 101.51(12)
H00m C00E H00l 107.7
C00F C00E H00l 108.91(10)
C00F C00E H00m 108.91(8)
C00M C00E H00l 108.91(9)
C00M C00E H00m 108.91(8)
C00M C00E C00F 113.30(13)
H00n C00F C00E 109.44(10)
H00o C00F H00n 108.0
H00o C00F C00E 109.44(8)
C00H C00F H00n 109.44(9)
C00H C00F H00o 109.44(9)
C00H C00F C00E 110.98(13)
C00C C00G C00A 123.48(14)
C00N C00G C00A 109.12(13)
C00N C00G C00C 127.34(14)
H00p C00H C00F 108.08(8)
H00p C00H O002 108.08(8)
C00F C00H O002 106.51(13)
C00I C00H H00p 108.08(8)
C00I C00H C00F 112.73(13)
C00I C00H O002 113.16(12)
C00H C00I C00B 109.29(13)
C00J C00I C00B 109.87(12)
C00J C00I C00H 110.22(12)
C00P C00I C00B 104.18(12)
C00P C00I C00H 107.34(12)
C00P C00I C00J 115.66(13)
H00q C00J C00I 104.91(8)
H00q C00J C009 104.91(8)
C00I C00J C009 112.86(12)
C00M C00J H00q 104.91(8)
C00M C00J C00I 116.86(12)
C00M C00J C009 111.11(12)
H00r C00K C00D 112.19(8)
H00r C00K C006 112.19(8)
C00D C00K C006 112.71(13)
C00N C00K H00r 112.19(8)
C00N C00K C00D 104.26(12)
C00N C00K C006 102.65(13)
H00t C00L H00s 109.5
H00u C00L H00s 109.5
H00u C00L H00t 109.5
C00M C00L H00s 109.5
C00M C00L H00t 109.5
C00M C00L H00u 109.5
C00E C00M C00A 111.13(12)
C00J C00M C00A 105.58(11)
C00J C00M C00E 110.89(12)
C00L C00M C00A 109.70(13)
C00L C00M C00E 107.83(13)
C00L C00M C00J 111.72(13)
H00v C00N C00G 110.42(8)
H00v C00N C00K 110.42(9)
H00v C00N O004 110.42(8)
C00G C00N O004 115.64(14)
C00K C00N C00G 103.63(12)
C00K C00N O004 105.96(12)
H00w C00O C006 110.25(8)
H00w C00O O004 110.25(7)
H00x C00O H00w 108.5
H00x C00O C006 110.25(8)
H00x C00O O004 110.25(8)
C006 C00O O004 107.33(13)
H00y C00P C00I 109.5
Ha C00P H00y 109.5
Ha C00P C00I 109.5
Hb C00P H00y 109.5
Hb C00P Ha 109.5
Hb C00P C00I 109.5
C00K C006 C007 110.64(12)
C00K C006 O001 107.57(12)
C00O C006 C00K 104.38(13)
C00O C006 C007 110.84(12)
C00O C006 O001 112.13(11)
C007 C006 O001 111.04(12)
H00a C007 C006 109.11(8)
H00b C007 H00a 107.8
H00b C007 C006 109.11(8)
C008 C007 H00a 109.11(8)
C008 C007 H00b 109.11(8)
C008 C007 C006 112.45(12)
H00c C008 C007 108.99(8)
H00d C008 H00c 107.8
H00d C008 C007 108.99(8)
C00A C008 H00c 108.99(7)
C00A C008 H00d 108.99(8)
C00A C008 C007 112.96(12)
H00f C009 H00e 107.7
C00C C009 H00e 108.90(9)
C00C C009 H00f 108.90(9)
C00J C009 H00e 108.90(8)
C00J C009 H00f 108.90(8)
C00J C009 C00C 113.36(13)
C006 O001 H001 109.5
C00H O002 H002 109.5
C00B O003 H003 109.5
C00O O004 C00N 106.62(11)
H O005 H00z 109.5

loop_
_geom_bond_atom_site_label_1
_geom_bond_atom_site_label_2
_geom_bond_distance
C00A C00D 1.550(2)
C00A C00G 1.525(2)
C00A C00M 1.566(2)
C00B H00g 0.9700
C00B H00h 0.9700
C00B C00I 1.532(2)
C00C H00i 0.9300
C00C C00G 1.319(2)
C00D H00j 0.9700
C00D H00k 0.9700
C00D C00K 1.529(2)
C00E H00l 0.9700
C00E H00m 0.9700
C00E C00F 1.526(2)
C00E C00M 1.540(2)
C00F H00n 0.9700
C00F H00o 0.9700
C00F C00H 1.513(2)
C00G C00N 1.525(2)
C00H H00p 0.9800
C00H C00I 1.545(2)
C00I C00J 1.561(2)
C00I C00P 1.542(2)
C00J H00q 0.9800
C00J C00M 1.559(2)
C00K H00r 0.9800
C00K C00N 1.527(2)
C00L H00s 0.9600
C00L H00t 0.9600
C00L H00u 0.9600
C00L C00M 1.541(2)
C00N H00v 0.9800
C00O H00w 0.9700
C00O H00x 0.9700
C00P H00y 0.9600
C00P Ha 0.9600
C00P Hb 0.9600
C006 C00K 1.547(2)
C006 C00O 1.550(2)
C006 C007 1.517(2)
C007 H00a 0.9700
C007 H00b 0.9700
C007 C008 1.534(2)
C008 H00c 0.9700
C008 H00d 0.9700
C008 C00A 1.574(2)
C009 H00e 0.9700
C009 H00f 0.9700
C009 C00C 1.507(2)
C009 C00J 1.543(2)
O001 H001 0.8200
O001 C006 1.4256(18)
O002 H002 0.8200
O002 C00H 1.443(2)
O003 H003 0.8200
O003 C00B 1.432(2)
O004 C00N 1.440(2)
O004 C00O 1.430(2)
O005 H 0.8498
O005 H00z 0.8499
